data_7031818
loop_
_publ_author_name
'Morton, Jason G. M.'
'Al-Shammari, Haif'
'Sun, Yunshan'
'Zhu, Jiangtao'
'Stephan, Douglas W.'

_publ_section_title
;
 1,1-Olefin-bridged bis-(2-indenyl) metallocenes of titanium and
 zirconium.
;
_journal_issue 35
_journal_name_full 'Dalton transactions (Cambridge, England : 2003)'
_journal_page_first 13219
_journal_page_last 13231
_journal_paper_doi 10.1039/c4dt01583e
_journal_volume 43
_journal_year 2014
_chemical_formula_sum 'C38 H26 Cl2 Zr'
_chemical_formula_weight 644.71
_chemical_name_systematic
; 
 ? 
;
_space_group_IT_number 62
_symmetry_cell_setting orthorhombic
_symmetry_space_group_name_Hall '-P 2ac 2n'
_symmetry_space_group_name_H-M 'P n m a'
_atom_sites_solution_hydrogens geom
_atom_sites_solution_primary direct
_atom_sites_solution_secondary difmap
_audit_creation_method SHELXL-97
_cell_angle_alpha 90.00
_cell_angle_beta 90.00
_cell_angle_gamma 90.00
_cell_formula_units_Z 4
_cell_length_a 10.2021(9)
_cell_length_b 9.6547(8)
_cell_length_c 30.541(3)
_cell_measurement_temperature 150(2)
_cell_volume 3008.2(5)
_computing_cell_refinement 'Bruker SAINT'
_computing_data_collection 'Bruker APEX2'
_computing_data_reduction 'Bruker SAINT'
_computing_molecular_graphics 'Bruker SHELXTL'
_computing_publication_material 'Bruker SHELXTL'
_computing_structure_refinement 'SHELXL-97 (Sheldrick, 1997)'
_computing_structure_solution 'SHELXS-97 (Sheldrick, 1990)'
_diffrn_ambient_temperature 150(2)
_diffrn_measured_fraction_theta_full 0.996
_diffrn_measured_fraction_theta_max 0.996
_diffrn_radiation_monochromator graphite
_diffrn_radiation_source 'fine-focus sealed tube'
_diffrn_radiation_type MoK\a
_diffrn_radiation_wavelength 0.71073
_diffrn_reflns_av_R_equivalents 0.1014
_diffrn_reflns_av_sigmaI/netI 0.0827
_diffrn_reflns_limit_h_max 12
_diffrn_reflns_limit_h_min -13
_diffrn_reflns_limit_k_max 12
_diffrn_reflns_limit_k_min -12
_diffrn_reflns_limit_l_max 39
_diffrn_reflns_limit_l_min -39
_diffrn_reflns_number 19014
_diffrn_reflns_theta_full 27.52
_diffrn_reflns_theta_max 27.52
_diffrn_reflns_theta_min 1.33
_exptl_absorpt_coefficient_mu 0.569
_exptl_absorpt_correction_T_max 0.7456
_exptl_absorpt_correction_T_min 0.4831
_exptl_absorpt_correction_type multi-scan
_exptl_crystal_colour orange
_exptl_crystal_density_diffrn 1.424
_exptl_crystal_density_method 'not measured'
_exptl_crystal_description blocks
_exptl_crystal_F_000 1312
_exptl_crystal_size_max 0.23
_exptl_crystal_size_mid 0.21
_exptl_crystal_size_min 0.17
_refine_diff_density_max 0.527
_refine_diff_density_min -1.485
_refine_diff_density_rms 0.103
_refine_ls_extinction_method none
_refine_ls_goodness_of_fit_ref 0.962
_refine_ls_hydrogen_treatment mixed
_refine_ls_matrix_type full
_refine_ls_number_parameters 211
_refine_ls_number_reflns 3661
_refine_ls_number_restraints 2
_refine_ls_restrained_S_all 0.964
_refine_ls_R_factor_all 0.0935
_refine_ls_R_factor_gt 0.0623
_refine_ls_shift/su_max 0.000
_refine_ls_shift/su_mean 0.000
_refine_ls_structure_factor_coef Fsqd
_refine_ls_weighting_details 'calc w=1/[\s^2^(Fo^2^)+(0.0388P)^2^+18.5417P] where P=(Fo^2^+2Fc^2^)/3'
_refine_ls_weighting_scheme calc
_refine_ls_wR_factor_gt 0.1416
_refine_ls_wR_factor_ref 0.1525
_reflns_number_gt 2572
_reflns_number_total 3661
_reflns_threshold_expression >2sigma(I)
_cod_data_source_file c4dt01583e1.cif
_cod_data_source_block jgmm015_0m_Compound_9b
_cod_depositor_comments 'Adding full bibliography for 7031816--7031825.cif.'
_cod_original_sg_symbol_H-M Pnma
_cod_database_code 7031818

loop_
_symmetry_equiv_pos_as_xyz
'x, y, z'
'-x+1/2, -y, z+1/2'
'-x, y+1/2, -z'
'x+1/2, -y+1/2, -z+1/2'
'-x, -y, -z'
'x-1/2, y, -z-1/2'
'x, -y-1/2, z'
'-x-1/2, y-1/2, z-1/2'

loop_
_atom_site_label
_atom_site_type_symbol
_atom_site_fract_x
_atom_site_fract_y
_atom_site_fract_z
_atom_site_U_iso_or_equiv
_atom_site_adp_type
_atom_site_occupancy
_atom_site_symmetry_multiplicity
_atom_site_calc_flag
_atom_site_refinement_flags
Zr1 Zr 0.67303(6) 0.2500 0.37844(2) 0.02125(18) Uani 1 2 d S
Cl1 Cl 0.73323(12) 0.05359(18) 0.33425(4) 0.0417(4) Uani 1 1 d .
C1 C 0.4970(6) 0.2500 0.5094(2) 0.0207(14) Uani 1 2 d S
C2 C 0.5492(6) 0.2500 0.4697(2) 0.0217(14) Uani 1 2 d S
C3 C 0.6936(6) 0.2500 0.4584(2) 0.0221(14) Uani 1 2 d S
C4 C 0.7617(4) 0.1298(6) 0.44382(14) 0.0234(10) Uani 1 1 d .
H4A H 0.7417 0.0324 0.4527 0.028 Uiso 1 1 calc R
C5 C 0.8810(4) 0.1763(6) 0.42343(15) 0.0299(12) Uani 1 1 d .
C6 C 0.9866(5) 0.1024(8) 0.40399(17) 0.0413(15) Uani 1 1 d .
H6A H 0.9868 0.0040 0.4034 0.050 Uiso 1 1 calc R
C7 C 1.0873(5) 0.1758(7) 0.38619(18) 0.0463(17) Uani 1 1 d .
H7A H 1.1591 0.1276 0.3735 0.056 Uiso 1 1 calc R
C8 C 0.4811(6) 0.2500 0.4265(2) 0.0212(14) Uani 1 2 d S
C9 C 0.4687(4) 0.1294(6) 0.39977(14) 0.0224(10) Uani 1 1 d .
H9A H 0.4624 0.0319 0.4106 0.027 Uiso 1 1 calc R
C10 C 0.4350(4) 0.1765(5) 0.35602(15) 0.0232(10) Uani 1 1 d .
C11 C 0.4069(4) 0.1030(6) 0.31719(16) 0.0297(12) Uani 1 1 d .
H11A H 0.4081 0.0046 0.3168 0.036 Uiso 1 1 calc R
C12 C 0.3781(5) 0.1761(6) 0.28031(16) 0.0322(13) Uani 1 1 d .
H12A H 0.3576 0.1278 0.2541 0.039 Uiso 1 1 calc R
C13 C 0.5656(6) 0.2500 0.5524(2) 0.0226(14) Uani 1 2 d S
C14 C 0.6996(6) 0.2500 0.5622(2) 0.0319(18) Uani 1 2 d S
H14A H 0.7636 0.2500 0.5396 0.038 Uiso 1 2 calc SR
C15 C 0.7360(7) 0.2500 0.6061(2) 0.0368(19) Uani 1 2 d S
H15A H 0.8265 0.2500 0.6135 0.044 Uiso 1 2 calc SR
C16 C 0.6440(7) 0.2500 0.6394(2) 0.0347(18) Uani 1 2 d S
H16A H 0.6720 0.2500 0.6690 0.042 Uiso 1 2 calc SR
C17 C 0.5109(7) 0.2500 0.6297(2) 0.0295(17) Uani 1 2 d S
H17A H 0.4472 0.2500 0.6524 0.035 Uiso 1 2 calc SR
C18 C 0.4736(6) 0.2500 0.5861(2) 0.0202(14) Uani 1 2 d S
C19 C 0.3414(7) 0.2500 0.5663(2) 0.0245(15) Uani 1 2 d S
C20 C 0.2185(7) 0.2500 0.5855(2) 0.0331(18) Uani 1 2 d S
H20A H 0.2091 0.2500 0.6164 0.040 Uiso 1 2 calc SR
C21 C 0.1099(7) 0.2500 0.5586(3) 0.043(2) Uani 1 2 d S
H21A H 0.0250 0.2500 0.5713 0.052 Uiso 1 2 calc SR
C22 C 0.1220(7) 0.2500 0.5136(3) 0.044(2) Uani 1 2 d S
H22A H 0.0454 0.2500 0.4959 0.053 Uiso 1 2 calc SR
C23 C 0.2444(7) 0.2500 0.4938(2) 0.0341(19) Uani 1 2 d S
H23A H 0.2524 0.2500 0.4629 0.041 Uiso 1 2 calc SR
C24 C 0.3550(6) 0.2500 0.5203(2) 0.0221(14) Uani 1 2 d S
C25 C 0.9915(6) 0.1798(8) 0.6932(2) 0.070(3) Uani 1 1 d D
H25A H 1.0500 0.1305 0.6747 0.084 Uiso 1 1 calc R
C26 C 0.9071(7) 0.1096(7) 0.7198(3) 0.082(3) Uani 1 1 d D
H26A H 0.9063 0.0112 0.7202 0.098 Uiso 1 1 calc R
C27 C 0.8241(7) 0.1828(8) 0.7459(2) 0.079(3) Uani 1 1 d D
H27A H 0.7649 0.1346 0.7644 0.095 Uiso 1 1 calc R

loop_
_atom_site_aniso_label
_atom_site_aniso_U_11
_atom_site_aniso_U_22
_atom_site_aniso_U_33
_atom_site_aniso_U_23
_atom_site_aniso_U_13
_atom_site_aniso_U_12
Zr1 0.0142(3) 0.0360(4) 0.0136(3) 0.000 0.0017(3) 0.000
Cl1 0.0301(6) 0.0620(10) 0.0331(7) -0.0203(7) -0.0020(5) 0.0119(7)
C1 0.019(3) 0.022(4) 0.021(3) 0.000 -0.001(3) 0.000
C2 0.016(3) 0.029(4) 0.020(3) 0.000 -0.001(2) 0.000
C3 0.018(3) 0.036(4) 0.013(3) 0.000 0.000(2) 0.000
C4 0.021(2) 0.030(3) 0.019(2) 0.004(2) -0.0010(18) 0.002(2)
C5 0.017(2) 0.055(4) 0.017(2) 0.001(2) -0.0028(18) 0.005(2)
C6 0.019(2) 0.070(5) 0.035(3) -0.014(3) -0.004(2) 0.005(3)
C7 0.020(2) 0.082(5) 0.036(3) -0.004(3) 0.005(2) 0.003(3)
C8 0.012(3) 0.035(4) 0.017(3) 0.000 0.001(2) 0.000
C9 0.0163(19) 0.032(3) 0.019(2) 0.002(2) 0.0017(18) -0.003(2)
C10 0.0131(19) 0.037(3) 0.020(2) 0.002(2) 0.0024(17) 0.0003(19)
C11 0.025(2) 0.038(3) 0.026(3) -0.009(2) -0.003(2) -0.008(2)
C12 0.030(2) 0.048(4) 0.019(2) -0.006(2) -0.005(2) -0.001(2)
C13 0.027(3) 0.021(4) 0.020(3) 0.000 -0.005(3) 0.000
C14 0.022(3) 0.051(5) 0.023(4) 0.000 -0.002(3) 0.000
C15 0.026(4) 0.054(6) 0.031(4) 0.000 -0.009(3) 0.000
C16 0.041(4) 0.043(5) 0.021(3) 0.000 -0.010(3) 0.000
C17 0.036(4) 0.036(5) 0.016(4) 0.000 0.004(3) 0.000
C18 0.026(3) 0.016(3) 0.019(3) 0.000 0.001(3) 0.000
C19 0.028(3) 0.027(4) 0.018(3) 0.000 0.004(3) 0.000
C20 0.027(3) 0.044(5) 0.027(4) 0.000 0.006(3) 0.000
C21 0.025(4) 0.067(7) 0.038(5) 0.000 0.007(3) 0.000
C22 0.022(3) 0.074(7) 0.035(5) 0.000 -0.003(3) 0.000
C23 0.023(3) 0.058(6) 0.022(4) 0.000 0.000(3) 0.000
C24 0.019(3) 0.029(4) 0.019(3) 0.000 0.002(2) 0.000
C25 0.031(3) 0.119(8) 0.059(4) -0.041(4) -0.014(3) 0.033(4)
C26 0.074(5) 0.034(4) 0.137(8) 0.013(5) -0.069(6) 0.005(4)
C27 0.063(4) 0.124(8) 0.050(4) 0.051(4) -0.004(4) -0.016(5)

loop_
_atom_type_symbol
_atom_type_description
_atom_type_scat_dispersion_real
_atom_type_scat_dispersion_imag
_atom_type_scat_source
C C 0.0033 0.0016 'International Tables Vol C Tables 4.2.6.8 and 6.1.1.4'
H H 0.0000 0.0000 'International Tables Vol C Tables 4.2.6.8 and 6.1.1.4'
Cl Cl 0.1484 0.1585 'International Tables Vol C Tables 4.2.6.8 and 6.1.1.4'
Zr Zr -2.9673 0.5597 'International Tables Vol C Tables 4.2.6.8 and 6.1.1.4'

loop_
_geom_angle_atom_site_label_1
_geom_angle_atom_site_label_2
_geom_angle_atom_site_label_3
_geom_angle
_geom_angle_site_symmetry_1
_geom_angle_site_symmetry_3
Cl1 Zr1 Cl1 103.96(8) 7_565 .
Cl1 Zr1 C8 122.71(6) 7_565 .
Cl1 Zr1 C8 122.71(7) . .
Cl1 Zr1 C3 122.46(6) 7_565 .
Cl1 Zr1 C3 122.46(6) . .
C8 Zr1 C3 58.1(2) . .
Cl1 Zr1 C9 89.53(12) 7_565 7_565
Cl1 Zr1 C9 137.14(12) . 7_565
C8 Zr1 C9 33.72(13) . 7_565
C3 Zr1 C9 79.05(16) . 7_565
Cl1 Zr1 C9 137.14(12) 7_565 .
Cl1 Zr1 C9 89.53(12) . .
C8 Zr1 C9 33.72(13) . .
C3 Zr1 C9 79.05(16) . .
C9 Zr1 C9 56.1(2) 7_565 .
Cl1 Zr1 C4 136.62(12) 7_565 .
Cl1 Zr1 C4 89.41(12) . .
C8 Zr1 C4 78.99(16) . .
C3 Zr1 C4 33.55(13) . .
C9 Zr1 C4 108.39(15) 7_565 .
C9 Zr1 C4 82.84(15) . .
Cl1 Zr1 C4 89.41(12) 7_565 7_565
Cl1 Zr1 C4 136.62(12) . 7_565
C8 Zr1 C4 78.99(16) . 7_565
C3 Zr1 C4 33.55(13) . 7_565
C9 Zr1 C4 82.84(15) 7_565 7_565
C9 Zr1 C4 108.39(15) . 7_565
C4 Zr1 C4 55.8(2) . 7_565
Cl1 Zr1 C10 82.92(11) 7_565 7_565
Cl1 Zr1 C10 107.65(11) . 7_565
C8 Zr1 C10 54.22(16) . 7_565
C3 Zr1 C10 109.85(17) . 7_565
C9 Zr1 C10 32.96(14) 7_565 7_565
C9 Zr1 C10 54.24(15) . 7_565
C4 Zr1 C10 132.44(14) . 7_565
C4 Zr1 C10 114.94(15) 7_565 7_565
Cl1 Zr1 C10 107.65(11) 7_565 .
Cl1 Zr1 C10 82.92(11) . .
C8 Zr1 C10 54.22(16) . .
C3 Zr1 C10 109.85(17) . .
C9 Zr1 C10 54.24(16) 7_565 .
C9 Zr1 C10 32.96(14) . .
C4 Zr1 C10 114.94(15) . .
C4 Zr1 C10 132.44(14) 7_565 .
C10 Zr1 C10 31.4(2) 7_565 .
Cl1 Zr1 C5 82.74(12) 7_565 7_565
Cl1 Zr1 C5 107.49(12) . 7_565
C8 Zr1 C5 109.43(17) . 7_565
C3 Zr1 C5 53.81(17) . 7_565
C9 Zr1 C5 114.55(16) 7_565 7_565
C9 Zr1 C5 132.10(15) . 7_565
C4 Zr1 C5 53.90(16) . 7_565
C4 Zr1 C5 32.58(14) 7_565 7_565
C10 Zr1 C5 144.29(16) 7_565 7_565
C10 Zr1 C5 163.47(14) . 7_565
Cl1 Zr1 C5 107.49(12) 7_565 .
Cl1 Zr1 C5 82.74(12) . .
C8 Zr1 C5 109.43(17) . .
C3 Zr1 C5 53.81(17) . .
C9 Zr1 C5 132.10(15) 7_565 .
C9 Zr1 C5 114.55(16) . .
C4 Zr1 C5 32.58(14) . .
C4 Zr1 C5 53.90(16) 7_565 .
C10 Zr1 C5 163.47(14) 7_565 .
C10 Zr1 C5 144.29(16) . .
C5 Zr1 C5 31.4(3) 7_565 .
C2 C1 C24 126.6(6) . .
C2 C1 C13 128.3(6) . .
C24 C1 C13 105.1(5) . .
C1 C2 C8 128.5(6) . .
C1 C2 C3 126.9(6) . .
C8 C2 C3 104.5(5) . .
C4 C3 C4 109.2(6) 7_565 .
C4 C3 C2 123.1(3) 7_565 .
C4 C3 C2 123.1(3) . .
C4 C3 Zr1 74.4(3) 7_565 .
C4 C3 Zr1 74.4(3) . .
C2 C3 Zr1 98.3(4) . .
C3 C4 C5 107.1(5) . .
C3 C4 Zr1 72.1(3) . .
C5 C4 Zr1 79.3(3) . .
C5 C5 C6 120.1(4) 7_565 .
C5 C5 C4 108.2(3) 7_565 .
C6 C5 C4 131.7(6) . .
C5 C5 Zr1 74.28(12) 7_565 .
C6 C5 Zr1 122.0(3) . .
C4 C5 Zr1 68.1(2) . .
C7 C6 C5 118.5(6) . .
C6 C7 C7 121.4(4) . 7_565
C9 C8 C9 109.2(6) . 7_565
C9 C8 C2 123.2(3) . .
C9 C8 C2 123.2(3) 7_565 .
C9 C8 Zr1 74.2(3) . .
C9 C8 Zr1 74.2(3) 7_565 .
C2 C8 Zr1 99.1(4) . .
C8 C9 C10 107.0(4) . .
C8 C9 Zr1 72.1(3) . .
C10 C9 Zr1 79.1(3) . .
C10 C10 C11 120.2(3) 7_565 .
C10 C10 C9 108.2(3) 7_565 .
C11 C10 C9 131.6(5) . .
C10 C10 Zr1 74.30(11) 7_565 .
C11 C10 Zr1 122.9(3) . .
C9 C10 Zr1 68.0(2) . .
C12 C11 C10 118.6(5) . .
C11 C12 C12 121.2(3) . 7_565
C18 C13 C14 120.0(6) . .
C18 C13 C1 109.6(6) . .
C14 C13 C1 130.4(6) . .
C15 C14 C13 117.8(7) . .
C16 C15 C14 121.8(7) . .
C15 C16 C17 120.5(7) . .
C18 C17 C16 118.2(7) . .
C17 C18 C13 121.7(6) . .
C17 C18 C19 130.1(6) . .
C13 C18 C19 108.2(5) . .
C20 C19 C24 120.7(6) . .
C20 C19 C18 130.8(6) . .
C24 C19 C18 108.5(6) . .
C19 C20 C21 118.4(7) . .
C22 C21 C20 121.4(7) . .
C21 C22 C23 121.0(7) . .
C22 C23 C24 118.5(7) . .
C23 C24 C19 120.0(6) . .
C23 C24 C1 131.4(6) . .
C19 C24 C1 108.6(6) . .
C26 C25 C25 119.8(5) . 7_565
C25 C26 C27 118.9(7) . .
C26 C27 C27 121.3(5) . 7_565

loop_
_geom_bond_atom_site_label_1
_geom_bond_atom_site_label_2
_geom_bond_distance
_geom_bond_site_symmetry_2
Zr1 Cl1 2.4071(15) 7_565
Zr1 Cl1 2.4071(15) .
Zr1 C8 2.448(6) .
Zr1 C3 2.451(6) .
Zr1 C9 2.475(4) 7_565
Zr1 C9 2.475(4) .
Zr1 C4 2.480(5) .
Zr1 C4 2.480(5) 7_565
Zr1 C10 2.621(4) 7_565
Zr1 C10 2.621(4) .
Zr1 C5 2.626(5) 7_565
Zr1 C5 2.626(5) .
C1 C2 1.324(9) .
C1 C24 1.487(8) .
C1 C13 1.487(9) .
C2 C8 1.492(9) .
C2 C3 1.514(8) .
C3 C4 1.424(6) 7_565
C3 C4 1.424(6) .
C4 C5 1.439(6) .
C5 C5 1.423(12) 7_565
C5 C6 1.422(7) .
C6 C7 1.362(8) .
C7 C7 1.433(14) 7_565
C8 C9 1.428(6) .
C8 C9 1.428(6) 7_565
C9 C10 1.452(6) .
C10 C10 1.419(10) 7_565
C10 C11 1.412(7) .
C11 C12 1.361(7) .
C12 C12 1.427(11) 7_565
C13 C18 1.393(9) .
C13 C14 1.399(9) .
C14 C15 1.393(10) .
C15 C16 1.382(10) .
C16 C17 1.390(10) .
C17 C18 1.385(9) .
C18 C19 1.478(9) .
C19 C20 1.384(9) .
C19 C24 1.410(9) .
C20 C21 1.379(10) .
C21 C22 1.378(11) .
C22 C23 1.387(10) .
C23 C24 1.388(9) .
C25 C26 1.365(8) .
C25 C25 1.355(16) 7_565
C26 C27 1.360(8) .
C27 C27 1.297(16) 7_565
